data_4114346
loop_
_publ_author_name
'Shigehiro Yamaguchi'
'Caihong Xu'
'Kohei Tamao'

_publ_contact_author_address
;
    Department of Chemistry, Graduate School of Science, Nagoya University
    Furo, Chikusa, Nagoya 464-8602, Japan
;
_publ_contact_author_email yamaguchi@mbox.chem.nagoya-u.ac.jp
_publ_contact_author_fax +81-52-789-5947
_publ_contact_author_name 'Shigehiro Yamaguchi'
_publ_contact_author_phone +81-52-789-2291
_publ_section_title
;
 Bis-Silicon-Bridged Stilbene Homologues Synthesized by New Intramolecular
 Reductive Double Cyclization
;
_journal_name_full 'Journal of the American Chemical Society'
_journal_page_first 13662
_journal_page_last 13663
_journal_paper_doi 10.1021/ja038487+
_journal_volume 125
_journal_year 2003
_chemical_formula_sum 'C48 H52 Si4'
_chemical_formula_weight 741.28
_space_group_IT_number 14
_symmetry_cell_setting monoclinic
_symmetry_Int_Tables_number 14
_symmetry_space_group_name_Hall '-P 2yab'
_symmetry_space_group_name_H-M 'P 1 21/a 1'
_audit_creation_date 'Mon Jul 28 19:47:13 2003'
_audit_creation_method 'from TEXRAY.INF file'
_cell_angle_alpha 90
_cell_angle_beta 92.723(3)
_cell_angle_gamma 90
_cell_formula_units_Z 2
_cell_length_a 8.1904(3)
_cell_length_b 28.139(1)
_cell_length_c 9.1960(4)
_cell_measurement_reflns_used 0
_cell_measurement_temperature 173.2
_cell_measurement_theta_max 0.0
_cell_measurement_theta_min 0.0
_cell_volume 2117.01(14)
_computing_cell_refinement 'MSC/AFC Diffractometer Control'
_computing_data_collection 'MSC/AFC Diffractometer Control'
_computing_data_reduction teXsan
_computing_publication_material teXsan
_computing_structure_refinement teXsan
_diffrn_ambient_temperature 173.2
_diffrn_detector_area_resol_mean 0.010000
_diffrn_measurement_device_type 'Rigaku RAXIS-IV'
_diffrn_radiation_detector 'Imaging Plate'
_diffrn_radiation_monochromator graphite
_diffrn_radiation_source 'Rigaku rotating anode'
_diffrn_radiation_type 'Mo K\a'
_diffrn_radiation_wavelength 0.7107
_diffrn_reflns_av_R_equivalents 0.000
_diffrn_reflns_av_sigmaI/netI 0.025
_diffrn_reflns_limit_h_max 10
_diffrn_reflns_limit_h_min 0
_diffrn_reflns_limit_k_max 36
_diffrn_reflns_limit_k_min 0
_diffrn_reflns_limit_l_max 11
_diffrn_reflns_limit_l_min -11
_diffrn_reflns_number 4119
_diffrn_reflns_reduction_process 'Lp corrections applied'
_diffrn_reflns_theta_max 0.00
_diffrn_reflns_theta_min 0.00
_exptl_absorpt_coefficient_mu 0.172
_exptl_absorpt_correction_type none
_exptl_crystal_colour yellow
_exptl_crystal_density_diffrn 1.163
_exptl_crystal_description plate
_exptl_crystal_F_000 792.00
_exptl_crystal_size_max 0.300
_exptl_crystal_size_mid 0.200
_exptl_crystal_size_min 0.100
_refine_diff_density_max 0.37
_refine_diff_density_min -0.42
_refine_ls_extinction_coef 0.062(7)
_refine_ls_extinction_method 'Zachariasen(1967) type 2 gaussian isotropic'
_refine_ls_goodness_of_fit_ref 1.223
_refine_ls_hydrogen_treatment noref
_refine_ls_matrix_type full
_refine_ls_number_constraints 0
_refine_ls_number_parameters 236
_refine_ls_number_reflns 3321
_refine_ls_number_restraints 0
_refine_ls_R_factor_all 0.0481
_refine_ls_R_factor_gt 0.0481
_refine_ls_shift/su_max 0.0000
_refine_ls_shift/su_mean 0.0000
_refine_ls_structure_factor_coef F
_refine_ls_weighting_details 'w = 1/[\s^2^(Fo) + 0.00250|Fo|^2^]'
_refine_ls_weighting_scheme calc
_refine_ls_wR_factor_gt 0.0701
_refine_ls_wR_factor_ref 0.0701
_reflns_number_gt 3321
_reflns_number_total 4119
_reflns_threshold_expression >2.0sigma(I)
_cod_data_source_file ja0384872Bsi20030912_090428.cif
_cod_data_source_block compound9
_cod_original_cell_volume 2117.0(1)
_cod_original_sg_symbol_H-M 'P 21/a '
_cod_original_formula_sum 'C48 H52 Si4 '
_cod_database_code 4114346

loop_
_symmetry_equiv_pos_as_xyz
x,y,z
1/2-x,1/2+y,-z
-x,-y,-z
1/2+x,1/2-y,z

loop_
_atom_site_label
_atom_site_type_symbol
_atom_site_fract_x
_atom_site_fract_y
_atom_site_fract_z
_atom_site_U_iso_or_equiv
_atom_site_adp_type
_atom_site_occupancy
_atom_site_calc_flag
Si(1) Si 0.52434(7) 0.10526(2) 0.64063(6) 0.0235(1) Uani 1.00 d
Si(2) Si 0.22545(7) 0.08408(2) 1.02191(6) 0.0228(1) Uani 1.00 d
C(1) C 0.3665(3) 0.15402(7) 0.6342(2) 0.0250(5) Uani 1.00 d
C(2) C 0.3321(3) 0.19049(7) 0.5365(2) 0.0305(5) Uani 1.00 d
C(3) C 0.2049(3) 0.22231(8) 0.5591(3) 0.0351(6) Uani 1.00 d
C(4) C 0.1114(3) 0.21744(8) 0.6800(3) 0.0349(6) Uani 1.00 d
C(5) C 0.1434(3) 0.18097(8) 0.7803(2) 0.0304(5) Uani 1.00 d
C(6) C 0.2702(2) 0.14917(7) 0.7576(2) 0.0242(5) Uani 1.00 d
C(7) C 0.3136(2) 0.10848(7) 0.8524(2) 0.0231(4) Uani 1.00 d
C(8) C 0.4395(2) 0.08016(7) 0.8111(2) 0.0230(5) Uani 1.00 d
C(9) C 0.4768(2) 0.03845(7) 0.9046(2) 0.0215(4) Uani 1.00 d
C(10) C 0.3755(2) 0.03317(7) 1.0246(2) 0.0221(4) Uani 1.00 d
C(11) C 0.3998(2) -0.00523(7) 1.1191(2) 0.0233(5) Uani 1.00 d
C(12) C 0.7374(3) 0.12823(9) 0.6667(2) 0.0361(6) Uani 1.00 d
C(13) C 0.5095(3) 0.06485(8) 0.4802(2) 0.0314(5) Uani 1.00 d
C(14) C 0.2513(3) 0.12519(8) 1.1804(2) 0.0341(6) Uani 1.00 d
C(15) C 0.0074(3) 0.06605(8) 0.9946(2) 0.0326(5) Uani 1.00 d
C(16) C 0.6894(3) 0.1669(1) 1.0806(3) 0.0507(8) Uani 1.00 d
C(17) C 0.7601(4) 0.1591(1) 1.2207(3) 0.0495(8) Uani 1.00 d
C(18) C 0.8713(3) 0.1919(1) 1.2776(3) 0.0469(7) Uani 1.00 d
C(19) C 0.9129(4) 0.2308(1) 1.1987(3) 0.0472(7) Uani 1.00 d
C(20) C 0.8408(4) 0.23839(10) 1.0622(3) 0.0487(8) Uani 1.00 d
C(21) C 0.7303(4) 0.2065(1) 1.0041(3) 0.0485(8) Uani 1.00 d
C(22) C -0.0339(4) 0.0406(1) 0.4207(3) 0.0501(8) Uani 1.00 d
C(23) C 0.0671(3) 0.0429(1) 0.5456(3) 0.0499(8) Uani 1.00 d
C(24) C 0.1000(3) 0.0023(1) 0.6246(3) 0.0489(8) Uani 1.00 d
H(1) H 0.3955 0.1939 0.4533 0.0366 Uiso 1.00 calc
H(2) H 0.1825 0.2473 0.4915 0.0422 Uiso 1.00 calc
H(3) H 0.0249 0.2391 0.6948 0.0419 Uiso 1.00 calc
H(4) H 0.0794 0.1779 0.8633 0.0364 Uiso 1.00 calc
H(5) H 0.3308 -0.0086 1.2043 0.0368 Uiso 1.00 calc
H(6) H 0.7442 0.1489 0.7484 0.0433 Uiso 1.00 calc
H(7) H 0.7659 0.1451 0.5821 0.0433 Uiso 1.00 calc
H(8) H 0.8105 0.1023 0.6828 0.0433 Uiso 1.00 calc
H(9) H 0.5367 0.0818 0.3955 0.0376 Uiso 1.00 calc
H(10) H 0.5831 0.0390 0.4954 0.0376 Uiso 1.00 calc
H(11) H 0.4010 0.0530 0.4679 0.0376 Uiso 1.00 calc
H(12) H 0.1859 0.1527 1.1633 0.0409 Uiso 1.00 calc
H(13) H 0.3628 0.1342 1.1929 0.0409 Uiso 1.00 calc
H(14) H 0.2183 0.1096 1.2658 0.0409 Uiso 1.00 calc
H(15) H -0.0583 0.0935 0.9769 0.0391 Uiso 1.00 calc
H(16) H -0.0041 0.0452 0.9135 0.0391 Uiso 1.00 calc
H(17) H -0.0267 0.0503 1.0793 0.0391 Uiso 1.00 calc
H(18) H 0.6132 0.1448 1.0390 0.0609 Uiso 1.00 calc
H(19) H 0.7321 0.1319 1.2752 0.0594 Uiso 1.00 calc
H(20) H 0.9193 0.1873 1.3727 0.0563 Uiso 1.00 calc
H(21) H 0.9917 0.2527 1.2379 0.0566 Uiso 1.00 calc
H(22) H 0.8681 0.2659 1.0084 0.0584 Uiso 1.00 calc
H(23) H 0.6815 0.2118 0.9097 0.0582 Uiso 1.00 calc
H(24) H -0.0570 0.0686 0.3657 0.0602 Uiso 1.00 calc
H(25) H 0.1135 0.0723 0.5765 0.0599 Uiso 1.00 calc
H(26) H 0.1693 0.0037 0.7104 0.0586 Uiso 1.00 calc

loop_
_atom_site_aniso_label
_atom_site_aniso_U_11
_atom_site_aniso_U_22
_atom_site_aniso_U_33
_atom_site_aniso_U_12
_atom_site_aniso_U_13
_atom_site_aniso_U_23
Si(1) 0.0258(3) 0.0200(3) 0.0247(3) -0.0004(2) 0.0003(2) 0.0033(2)
Si(2) 0.0232(3) 0.0201(3) 0.0249(3) 0.0052(2) 0.0008(2) 0.0012(2)
C(1) 0.029(1) 0.0185(9) 0.0276(9) -0.0034(7) -0.0036(8) 0.0017(7)
C(2) 0.038(1) 0.0212(9) 0.031(1) -0.0039(8) -0.0057(9) 0.0038(8)
C(3) 0.044(1) 0.0197(9) 0.040(1) -0.0006(9) -0.015(1) 0.0085(9)
C(4) 0.036(1) 0.023(1) 0.045(1) 0.0056(9) -0.011(1) 0.0033(9)
C(5) 0.032(1) 0.0234(10) 0.035(1) 0.0049(8) -0.0049(9) 0.0016(8)
C(6) 0.0256(10) 0.0189(9) 0.0274(9) 0.0008(7) -0.0051(8) 0.0012(7)
C(7) 0.0242(9) 0.0183(8) 0.0265(9) 0.0022(7) -0.0032(8) -0.0002(7)
C(8) 0.0249(10) 0.0190(9) 0.0248(9) 0.0002(7) -0.0025(8) 0.0035(7)
C(9) 0.0226(9) 0.0199(9) 0.0218(9) 0.0026(7) -0.0023(7) 0.0021(7)
C(10) 0.0228(9) 0.0207(9) 0.0229(9) 0.0034(7) 0.0005(7) 0.0004(7)
C(11) 0.0245(10) 0.0225(9) 0.0229(9) 0.0030(7) 0.0022(7) 0.0040(7)
C(12) 0.032(1) 0.039(1) 0.037(1) -0.0051(10) 0.0009(9) -0.0022(9)
C(13) 0.036(1) 0.029(1) 0.029(1) -0.0023(9) 0.0013(9) -0.0019(8)
C(14) 0.038(1) 0.031(1) 0.033(1) 0.0056(9) 0.0020(9) -0.0037(9)
C(15) 0.027(1) 0.033(1) 0.038(1) 0.0026(9) 0.0000(9) 0.0015(9)
C(16) 0.038(1) 0.055(2) 0.059(2) -0.004(1) 0.000(1) -0.019(1)
C(17) 0.044(2) 0.046(1) 0.060(2) -0.001(1) 0.012(1) 0.004(1)
C(18) 0.038(1) 0.062(2) 0.040(1) 0.002(1) 0.001(1) -0.001(1)
C(19) 0.043(1) 0.048(2) 0.051(1) -0.004(1) 0.004(1) -0.011(1)
C(20) 0.056(2) 0.039(1) 0.052(1) 0.004(1) 0.008(1) 0.000(1)
C(21) 0.044(1) 0.060(2) 0.041(1) 0.012(1) 0.000(1) -0.004(1)
C(22) 0.043(1) 0.050(2) 0.059(2) 0.001(1) 0.010(1) -0.001(1)
C(23) 0.035(1) 0.051(2) 0.064(2) -0.009(1) 0.010(1) -0.022(1)
C(24) 0.035(1) 0.069(2) 0.043(1) -0.004(1) 0.000(1) -0.016(1)

loop_
_atom_type_symbol
_atom_type_description
_atom_type_scat_dispersion_real
_atom_type_scat_dispersion_imag
_atom_type_scat_source
C C 0.003 0.002
;International Tables for Crystallography
(1992, Vol. C, Tables 4.2.6.8 and 6.1.1.1)
;
H H 0.000 0.000
;International Tables for Crystallography
(1992, Vol. C, Table 6.1.1.2)
;
Si Si 0.082 0.070
;International Tables for Crystallography
(1992, Vol. C, Tables 4.2.6.8 and 6.1.1.1)
;

loop_
_geom_angle_atom_site_label_1
_geom_angle_atom_site_label_2
_geom_angle_atom_site_label_3
_geom_angle
_geom_angle_site_symmetry_1
_geom_angle_site_symmetry_2
_geom_angle_site_symmetry_3
_geom_angle_publ_flag
C(1) Si(1) C(8) 91.12(9) 1_555 1_555 1_555 yes
C(1) Si(1) C(12) 112.8(1) 1_555 1_555 1_555 yes
C(1) Si(1) C(13) 113.64(9) 1_555 1_555 1_555 yes
C(8) Si(1) C(12) 113.78(9) 1_555 1_555 1_555 yes
C(8) Si(1) C(13) 114.69(9) 1_555 1_555 1_555 yes
C(12) Si(1) C(13) 109.8(1) 1_555 1_555 1_555 yes
C(7) Si(2) C(10) 90.72(9) 1_555 1_555 1_555 yes
C(7) Si(2) C(14) 112.83(10) 1_555 1_555 1_555 yes
C(7) Si(2) C(15) 113.05(10) 1_555 1_555 1_555 yes
C(10) Si(2) C(14) 114.28(9) 1_555 1_555 1_555 yes
C(10) Si(2) C(15) 114.50(9) 1_555 1_555 1_555 yes
C(14) Si(2) C(15) 110.3(1) 1_555 1_555 1_555 yes
Si(1) C(1) C(2) 132.7(2) 1_555 1_555 1_555 yes
Si(1) C(1) C(6) 108.1(1) 1_555 1_555 1_555 yes
C(2) C(1) C(6) 119.1(2) 1_555 1_555 1_555 yes
C(1) C(2) C(3) 120.6(2) 1_555 1_555 1_555 yes
C(1) C(2) H(1) 119.7(2) 1_555 1_555 1_555 no
C(3) C(2) H(1) 119.7(2) 1_555 1_555 1_555 no
C(2) C(3) C(4) 120.0(2) 1_555 1_555 1_555 yes
C(2) C(3) H(2) 120.0(3) 1_555 1_555 1_555 no
C(4) C(3) H(2) 120.0(2) 1_555 1_555 1_555 no
C(3) C(4) C(5) 120.6(2) 1_555 1_555 1_555 yes
C(3) C(4) H(3) 119.7(2) 1_555 1_555 1_555 no
C(5) C(4) H(3) 119.7(3) 1_555 1_555 1_555 no
C(4) C(5) C(6) 119.4(2) 1_555 1_555 1_555 yes
C(4) C(5) H(4) 120.3(2) 1_555 1_555 1_555 no
C(6) C(5) H(4) 120.3(2) 1_555 1_555 1_555 no
C(1) C(6) C(5) 120.3(2) 1_555 1_555 1_555 yes
C(1) C(6) C(7) 114.9(2) 1_555 1_555 1_555 yes
C(5) C(6) C(7) 124.8(2) 1_555 1_555 1_555 yes
Si(2) C(7) C(6) 133.1(2) 1_555 1_555 1_555 yes
Si(2) C(7) C(8) 110.0(1) 1_555 1_555 1_555 yes
C(6) C(7) C(8) 116.9(2) 1_555 1_555 1_555 yes
Si(1) C(8) C(7) 109.0(1) 1_555 1_555 1_555 yes
Si(1) C(8) C(9) 135.1(2) 1_555 1_555 1_555 yes
C(7) C(8) C(9) 115.9(2) 1_555 1_555 1_555 yes
C(8) C(9) C(10) 115.0(2) 1_555 1_555 1_555 yes
C(8) C(9) C(11) 124.7(2) 1_555 1_555 3_657 yes
C(10) C(9) C(11) 120.2(2) 1_555 1_555 3_657 yes
Si(2) C(10) C(9) 108.3(1) 1_555 1_555 1_555 yes
Si(2) C(10) C(11) 132.1(2) 1_555 1_555 1_555 yes
C(9) C(10) C(11) 119.6(2) 1_555 1_555 1_555 yes
C(9) C(11) C(10) 120.2(2) 3_657 1_555 1_555 yes
C(9) C(11) H(5) 120.1(2) 3_657 1_555 1_555 no
C(10) C(11) H(5) 119.7(2) 1_555 1_555 1_555 no
Si(1) C(12) H(6) 109.5(2) 1_555 1_555 1_555 no
Si(1) C(12) H(7) 109.5(2) 1_555 1_555 1_555 no
Si(1) C(12) H(8) 109.5(2) 1_555 1_555 1_555 no
H(6) C(12) H(7) 109.5(2) 1_555 1_555 1_555 no
H(6) C(12) H(8) 109.5(2) 1_555 1_555 1_555 no
H(7) C(12) H(8) 109.5(2) 1_555 1_555 1_555 no
Si(1) C(13) H(9) 109.5(2) 1_555 1_555 1_555 no
Si(1) C(13) H(10) 109.5(2) 1_555 1_555 1_555 no
Si(1) C(13) H(11) 109.5(2) 1_555 1_555 1_555 no
H(9) C(13) H(10) 109.5(2) 1_555 1_555 1_555 no
H(9) C(13) H(11) 109.5(2) 1_555 1_555 1_555 no
H(10) C(13) H(11) 109.5(2) 1_555 1_555 1_555 no
Si(2) C(14) H(12) 109.5(2) 1_555 1_555 1_555 no
Si(2) C(14) H(13) 109.5(2) 1_555 1_555 1_555 no
Si(2) C(14) H(14) 109.5(2) 1_555 1_555 1_555 no
H(12) C(14) H(13) 109.5(2) 1_555 1_555 1_555 no
H(12) C(14) H(14) 109.5(2) 1_555 1_555 1_555 no
H(13) C(14) H(14) 109.5(2) 1_555 1_555 1_555 no
Si(2) C(15) H(15) 109.5(2) 1_555 1_555 1_555 no
Si(2) C(15) H(16) 109.5(2) 1_555 1_555 1_555 no
Si(2) C(15) H(17) 109.5(2) 1_555 1_555 1_555 no
H(15) C(15) H(16) 109.5(2) 1_555 1_555 1_555 no
H(15) C(15) H(17) 109.5(2) 1_555 1_555 1_555 no
H(16) C(15) H(17) 109.5(2) 1_555 1_555 1_555 no
C(17) C(16) C(21) 120.0(3) 1_555 1_555 1_555 yes
C(17) C(16) H(18) 120.0(3) 1_555 1_555 1_555 no
C(21) C(16) H(18) 120.0(3) 1_555 1_555 1_555 no
C(16) C(17) C(18) 118.6(3) 1_555 1_555 1_555 yes
C(16) C(17) H(19) 120.7(3) 1_555 1_555 1_555 no
C(18) C(17) H(19) 120.7(3) 1_555 1_555 1_555 no
C(17) C(18) C(19) 120.7(3) 1_555 1_555 1_555 yes
C(17) C(18) H(20) 119.7(3) 1_555 1_555 1_555 no
C(19) C(18) H(20) 119.7(3) 1_555 1_555 1_555 no
C(18) C(19) C(20) 120.1(3) 1_555 1_555 1_555 yes
C(18) C(19) H(21) 120.0(3) 1_555 1_555 1_555 no
C(20) C(19) H(21) 119.9(3) 1_555 1_555 1_555 no
C(19) C(20) C(21) 120.1(3) 1_555 1_555 1_555 yes
C(19) C(20) H(22) 119.9(3) 1_555 1_555 1_555 no
C(21) C(20) H(22) 119.9(3) 1_555 1_555 1_555 no
C(16) C(21) C(20) 120.5(2) 1_555 1_555 1_555 yes
C(16) C(21) H(23) 119.7(3) 1_555 1_555 1_555 no
C(20) C(21) H(23) 119.7(3) 1_555 1_555 1_555 no
C(23) C(22) C(24) 120.1(3) 1_555 1_555 3_556 yes
C(23) C(22) H(24) 120.0(3) 1_555 1_555 1_555 no
C(24) C(22) H(24) 119.9(3) 3_556 1_555 1_555 no
C(22) C(23) C(24) 119.7(3) 1_555 1_555 1_555 yes
C(22) C(23) H(25) 120.2(3) 1_555 1_555 1_555 no
C(24) C(23) H(25) 120.2(3) 1_555 1_555 1_555 no
C(22) C(24) C(23) 120.2(2) 3_556 1_555 1_555 yes
C(22) C(24) H(26) 119.8(3) 3_556 1_555 1_555 no
C(23) C(24) H(26) 120.0(3) 1_555 1_555 1_555 no

loop_
_geom_bond_atom_site_label_1
_geom_bond_atom_site_label_2
_geom_bond_distance
_geom_bond_site_symmetry_1
_geom_bond_site_symmetry_2
_geom_bond_publ_flag
Si(1) C(1) 1.884(2) 1_555 1_555 yes
Si(1) C(8) 1.882(2) 1_555 1_555 yes
Si(1) C(12) 1.865(2) 1_555 1_555 yes
Si(1) C(13) 1.862(2) 1_555 1_555 yes
Si(2) C(7) 1.879(2) 1_555 1_555 yes
Si(2) C(10) 1.887(2) 1_555 1_555 yes
Si(2) C(14) 1.865(2) 1_555 1_555 yes
Si(2) C(15) 1.862(2) 1_555 1_555 yes
C(1) C(2) 1.384(3) 1_555 1_555 yes
C(1) C(6) 1.419(3) 1_555 1_555 yes
C(2) C(3) 1.396(3) 1_555 1_555 yes
C(3) C(4) 1.387(4) 1_555 1_555 yes
C(4) C(5) 1.396(3) 1_555 1_555 yes
C(5) C(6) 1.394(3) 1_555 1_555 yes
C(6) C(7) 1.472(3) 1_555 1_555 yes
C(7) C(8) 1.371(3) 1_555 1_555 yes
C(8) C(9) 1.479(2) 1_555 1_555 yes
C(9) C(10) 1.419(3) 1_555 1_555 yes
C(9) C(11) 1.401(3) 1_555 3_657 yes
C(10) C(11) 1.395(3) 1_555 1_555 yes
C(16) C(17) 1.405(4) 1_555 1_555 yes
C(16) C(21) 1.367(4) 1_555 1_555 yes
C(17) C(18) 1.382(4) 1_555 1_555 yes
C(18) C(19) 1.366(4) 1_555 1_555 yes
C(19) C(20) 1.378(4) 1_555 1_555 yes
C(20) C(21) 1.366(4) 1_555 1_555 yes
C(22) C(23) 1.385(4) 1_555 1_555 yes
C(22) C(24) 1.380(4) 1_555 3_556 yes
C(23) C(24) 1.373(4) 1_555 1_555 yes

loop_
_geom_torsion_atom_site_label_1
_geom_torsion_atom_site_label_2
_geom_torsion_atom_site_label_3
_geom_torsion_atom_site_label_4
_geom_torsion
_geom_torsion_site_symmetry_1
_geom_torsion_site_symmetry_2
_geom_torsion_site_symmetry_3
_geom_torsion_site_symmetry_4
_geom_torsion_publ_flag
Si(1) C(1) C(2) C(3) 180.0(2) 1_555 1_555 1_555 1_555 yes
Si(1) C(1) C(6) C(5) 179.8(2) 1_555 1_555 1_555 1_555 yes
Si(1) C(1) C(6) C(7) -1.4(2) 1_555 1_555 1_555 1_555 yes
Si(1) C(8) C(7) Si(2) 179.67(8) 1_555 1_555 1_555 1_555 yes
Si(1) C(8) C(7) C(6) 2.0(2) 1_555 1_555 1_555 1_555 yes
Si(1) C(8) C(9) C(10) -179.0(2) 1_555 1_555 1_555 1_555 yes
Si(1) C(8) C(9) C(11) 0.3(3) 1_555 1_555 1_555 3_657 yes
Si(2) C(7) C(6) C(1) -177.4(1) 1_555 1_555 1_555 1_555 yes
Si(2) C(7) C(6) C(5) 1.3(3) 1_555 1_555 1_555 1_555 yes
Si(2) C(7) C(8) C(9) 0.0(2) 1_555 1_555 1_555 1_555 yes
Si(2) C(10) C(9) C(8) -0.8(2) 1_555 1_555 1_555 1_555 yes
Si(2) C(10) C(9) C(11) 179.8(1) 1_555 1_555 1_555 3_657 yes
Si(2) C(10) C(11) C(9) -179.7(1) 1_555 1_555 1_555 3_657 yes
C(1) Si(1) C(8) C(7) -2.3(1) 1_555 1_555 1_555 1_555 yes
C(1) Si(1) C(8) C(9) 177.3(2) 1_555 1_555 1_555 1_555 yes
C(1) C(2) C(3) C(4) -0.2(3) 1_555 1_555 1_555 1_555 yes
C(1) C(6) C(5) C(4) 0.4(3) 1_555 1_555 1_555 1_555 yes
C(1) C(6) C(7) C(8) -0.4(3) 1_555 1_555 1_555 1_555 yes
C(2) C(1) Si(1) C(8) -177.6(2) 1_555 1_555 1_555 1_555 yes
C(2) C(1) Si(1) C(12) 65.9(2) 1_555 1_555 1_555 1_555 yes
C(2) C(1) Si(1) C(13) -59.9(2) 1_555 1_555 1_555 1_555 yes
C(2) C(1) C(6) C(5) -0.4(3) 1_555 1_555 1_555 1_555 yes
C(2) C(1) C(6) C(7) 178.3(2) 1_555 1_555 1_555 1_555 yes
C(2) C(3) C(4) C(5) 0.2(3) 1_555 1_555 1_555 1_555 yes
C(3) C(2) C(1) C(6) 0.3(3) 1_555 1_555 1_555 1_555 yes
C(3) C(4) C(5) C(6) -0.3(3) 1_555 1_555 1_555 1_555 yes
C(4) C(5) C(6) C(7) -178.2(2) 1_555 1_555 1_555 1_555 yes
C(5) C(6) C(7) C(8) 178.3(2) 1_555 1_555 1_555 1_555 yes
C(6) C(1) Si(1) C(8) 2.1(1) 1_555 1_555 1_555 1_555 yes
C(6) C(1) Si(1) C(12) -114.4(1) 1_555 1_555 1_555 1_555 yes
C(6) C(1) Si(1) C(13) 119.8(1) 1_555 1_555 1_555 1_555 yes
C(6) C(7) Si(2) C(10) 176.8(2) 1_555 1_555 1_555 1_555 yes
C(6) C(7) Si(2) C(14) -66.4(2) 1_555 1_555 1_555 1_555 yes
C(6) C(7) Si(2) C(15) 59.7(2) 1_555 1_555 1_555 1_555 yes
C(6) C(7) C(8) C(9) -177.7(2) 1_555 1_555 1_555 1_555 yes
C(7) Si(2) C(10) C(9) 0.7(1) 1_555 1_555 1_555 1_555 yes
C(7) Si(2) C(10) C(11) -179.8(2) 1_555 1_555 1_555 1_555 yes
C(7) C(8) Si(1) C(12) 113.3(2) 1_555 1_555 1_555 1_555 yes
C(7) C(8) Si(1) C(13) -119.1(2) 1_555 1_555 1_555 1_555 yes
C(7) C(8) C(9) C(10) 0.6(2) 1_555 1_555 1_555 1_555 yes
C(7) C(8) C(9) C(11) 179.9(2) 1_555 1_555 1_555 3_657 yes
C(8) C(7) Si(2) C(10) -0.4(1) 1_555 1_555 1_555 1_555 yes
C(8) C(7) Si(2) C(14) 116.5(2) 1_555 1_555 1_555 1_555 yes
C(8) C(7) Si(2) C(15) -117.5(2) 1_555 1_555 1_555 1_555 yes
C(8) C(9) C(10) C(11) 179.6(2) 1_555 1_555 1_555 1_555 yes
C(8) C(9) C(11) C(10) -179.5(2) 1_555 1_555 3_657 3_657 yes
C(9) C(8) Si(1) C(12) -67.1(2) 1_555 1_555 1_555 1_555 yes
C(9) C(8) Si(1) C(13) 60.5(2) 1_555 1_555 1_555 1_555 yes
C(9) C(10) Si(2) C(14) -114.9(1) 1_555 1_555 1_555 1_555 yes
C(9) C(10) Si(2) C(15) 116.5(1) 1_555 1_555 1_555 1_555 yes
C(11) C(10) Si(2) C(14) 64.7(2) 1_555 1_555 1_555 1_555 yes
C(11) C(10) Si(2) C(15) -63.9(2) 1_555 1_555 1_555 1_555 yes
C(16) C(17) C(18) C(19) -0.7(4) 1_555 1_555 1_555 1_555 yes
C(16) C(21) C(20) C(19) 0.3(4) 1_555 1_555 1_555 1_555 yes
C(17) C(16) C(21) C(20) 0.6(4) 1_555 1_555 1_555 1_555 yes
C(17) C(18) C(19) C(20) 1.7(4) 1_555 1_555 1_555 1_555 yes
C(18) C(17) C(16) C(21) -0.4(4) 1_555 1_555 1_555 1_555 yes
C(18) C(19) C(20) C(21) -1.5(4) 1_555 1_555 1_555 1_555 yes
